data_7005328
loop_
_publ_author_name
'Lazarides, Theodore'
'Alamiry, Mohammed A. H.'
'Adams, Harry'
'Pope, Simon J. A.'
'Faulkner, Stephen'
'Weinstein, Julia A.'
'Ward, Michael D.'

_publ_section_title
;
 Anthracene as a sensitiser for near-infrared luminescence in complexes
 of Nd(III), Er(III) and Yb(III): an unexpected sensitisation mechanism
 based on electron transfer.
;
_journal_issue 15
_journal_name_full 'Dalton transactions (Cambridge, England : 2003)'
_journal_page_first 1484
_journal_page_last 1491
_journal_paper_doi 10.1039/b700714k
_journal_year 2007
_chemical_formula_sum 'C42 H22 F18 Gd N3 O6'
_chemical_formula_weight 1163.88
_chemical_name_systematic
;
?
;
_space_group_IT_number 2
_symmetry_cell_setting triclinic
_symmetry_space_group_name_Hall '-P 1'
_symmetry_space_group_name_H-M 'P -1'
_atom_sites_solution_hydrogens geom
_atom_sites_solution_primary direct
_atom_sites_solution_secondary difmap
_audit_creation_method SHELXL-97
_cell_angle_alpha 79.8840(10)
_cell_angle_beta 77.7500(10)
_cell_angle_gamma 88.0070(10)
_cell_formula_units_Z 2
_cell_length_a 12.6188(11)
_cell_length_b 12.9157(11)
_cell_length_c 13.4422(12)
_cell_measurement_reflns_used 7160
_cell_measurement_temperature 150(2)
_cell_measurement_theta_max 55.069
_cell_measurement_theta_min 4.828
_cell_volume 2107.6(3)
_computing_cell_refinement 'BRUKER XSCANS'
_computing_data_collection 'BRUKER XSCANS'
_computing_data_reduction 'BRUKER SHELXTL'
_computing_molecular_graphics 'BRUKER SHELXTL'
_computing_publication_material 'BRUKER SHELXTL'
_computing_structure_refinement 'SHELXL-97 (Sheldrick, 1997)'
_computing_structure_solution 'BRUKER SHELXTL'
_diffrn_ambient_temperature 150(2)
_diffrn_measured_fraction_theta_full 0.999
_diffrn_measured_fraction_theta_max 0.971
_diffrn_measurement_device_type 'BRUKER CCD SMART area detector'
_diffrn_measurement_method 'phi and omega scans'
_diffrn_radiation_monochromator graphite
_diffrn_radiation_source 'fine-focus sealed tube'
_diffrn_radiation_type MoK\a
_diffrn_radiation_wavelength 0.71073
_diffrn_reflns_av_R_equivalents 0.0233
_diffrn_reflns_av_sigmaI/netI 0.0287
_diffrn_reflns_limit_h_max 15
_diffrn_reflns_limit_h_min -16
_diffrn_reflns_limit_k_max 16
_diffrn_reflns_limit_k_min -16
_diffrn_reflns_limit_l_max 17
_diffrn_reflns_limit_l_min -17
_diffrn_reflns_number 24419
_diffrn_reflns_theta_full 25.00
_diffrn_reflns_theta_max 27.61
_diffrn_reflns_theta_min 1.57
_diffrn_standards_decay_% 0
_diffrn_standards_interval_count 0
_diffrn_standards_interval_time 0
_diffrn_standards_number 0
_exptl_absorpt_coefficient_mu 1.706
_exptl_absorpt_correction_T_max 0.7720
_exptl_absorpt_correction_T_min 0.5414
_exptl_absorpt_correction_type multi-scan
_exptl_absorpt_process_details sadabs
_exptl_crystal_colour yellow
_exptl_crystal_density_diffrn 1.834
_exptl_crystal_density_method 'not measured'
_exptl_crystal_description block
_exptl_crystal_F_000 1138
_exptl_crystal_size_max 0.41
_exptl_crystal_size_mid 0.22
_exptl_crystal_size_min 0.16
_refine_diff_density_max 2.325
_refine_diff_density_min -1.288
_refine_diff_density_rms 0.138
_refine_ls_extinction_method none
_refine_ls_goodness_of_fit_ref 1.065
_refine_ls_hydrogen_treatment constr
_refine_ls_matrix_type full
_refine_ls_number_parameters 614
_refine_ls_number_reflns 9504
_refine_ls_number_restraints 37
_refine_ls_restrained_S_all 1.074
_refine_ls_R_factor_all 0.0593
_refine_ls_R_factor_gt 0.0527
_refine_ls_shift/su_max 0.000
_refine_ls_shift/su_mean 0.000
_refine_ls_structure_factor_coef Fsqd
_refine_ls_weighting_details 'calc w=1/[\s^2^(Fo^2^)+(0.0924P)^2^+5.2003P] where P=(Fo^2^+2Fc^2^)/3'
_refine_ls_weighting_scheme calc
_refine_ls_wR_factor_gt 0.1426
_refine_ls_wR_factor_ref 0.1493
_reflns_number_gt 8381
_reflns_number_total 9504
_reflns_threshold_expression >2sigma(I)
_cod_data_source_file b700714k.txt
_cod_data_source_block imw190m
_cod_depositor_comments
;
The following automatic conversions were performed:
'_symmetry_cell_setting' value 'Triclinic' changed to 'triclinic'
according to '/home/saulius/struct/CIF-dictionaries/cif_core.dic'
dictionary named 'cif_core.dic' version 2.4.1 from 2010-06-29.

Automatic conversion script
Id: cif_fix_enum 1527 2010-12-29 10:47:43Z saulius 
;
_cod_original_sg_symbol_H-M P-1
_cod_database_code 7005328

loop_
_symmetry_equiv_pos_as_xyz
'x, y, z'
'-x, -y, -z'

loop_
_atom_site_label
_atom_site_type_symbol
_atom_site_fract_x
_atom_site_fract_y
_atom_site_fract_z
_atom_site_U_iso_or_equiv
_atom_site_adp_type
_atom_site_occupancy
_atom_site_symmetry_multiplicity
_atom_site_calc_flag
_atom_site_refinement_flags
_atom_site_disorder_assembly
_atom_site_disorder_group
Gd1 Gd 0.200713(18) 0.223576(18) 0.208068(16) 0.03146(10) Uani 1 1 d . . .
F1 F 0.5425(3) 0.0876(4) 0.4109(4) 0.0781(13) Uani 1 1 d . . .
F2 F 0.4982(4) -0.0400(4) 0.3489(4) 0.0780(13) Uani 1 1 d . . .
F3 F 0.5579(4) 0.1011(5) 0.2485(4) 0.110(2) Uani 1 1 d . . .
F4 F 0.0636(3) 0.0631(3) 0.5863(3) 0.0595(9) Uani 1 1 d . . .
F5 F 0.1992(3) 0.1126(3) 0.6393(3) 0.0587(9) Uani 1 1 d . . .
F6 F 0.0948(4) 0.2283(3) 0.5753(3) 0.0696(12) Uani 1 1 d . . .
F7 F -0.2187(8) 0.2812(6) 0.2451(6) 0.153(4) Uani 1 1 d . . .
F8 F -0.2137(4) 0.1674(5) 0.1498(4) 0.0860(15) Uani 1 1 d . . .
F9 F -0.1901(7) 0.1292(6) 0.3059(5) 0.146(3) Uani 1 1 d . . .
F10 F 0.0174(8) -0.1039(8) 0.0743(8) 0.157(3) Uiso 1 1 d . . .
F11 F 0.0626(5) -0.1479(5) 0.2208(5) 0.1003(17) Uiso 1 1 d D . .
F13 F 0.3739(9) 0.2280(8) -0.1529(9) 0.102(5) Uiso 0.556(17) 1 d PD A 1
F13' F 0.370(3) 0.0207(16) -0.064(2) 0.214(14) Uiso 0.444(17) 1 d PD A 2
F12 F -0.0446(9) -0.0384(9) 0.1590(9) 0.060(4) Uiso 0.342(14) 1 d PD A 1
F12' F 0.1471(16) -0.1254(18) 0.0816(17) 0.250(11) Uiso 0.658(14) 1 d PD A 2
F16 F 0.0739(10) 0.3433(9) -0.1664(8) 0.105(3) Uiso 0.588(9) 1 d PDU B 1
F17 F -0.0160(9) 0.4262(10) -0.1065(10) 0.116(3) Uiso 0.588(9) 1 d PDU B 1
F18 F 0.1420(7) 0.4663(6) -0.1151(7) 0.071(2) Uiso 0.588(9) 1 d PDU B 1
F16' F 0.1366(14) 0.3235(12) -0.1444(12) 0.108(3) Uiso 0.412(9) 1 d PDU A 2
F17' F -0.0261(10) 0.3540(12) -0.0410(11) 0.097(4) Uiso 0.412(9) 1 d PDU B 2
F18' F 0.0964(11) 0.4833(8) -0.0865(9) 0.067(3) Uiso 0.412(9) 1 d PDU B 2
F14 F 0.4550(5) 0.1038(10) -0.1066(7) 0.182(5) Uani 1 1 d D . .
F15 F 0.3189(5) 0.0870(6) -0.1791(4) 0.114(2) Uani 1 1 d D . .
O1 O 0.3504(3) 0.1340(3) 0.2607(3) 0.0384(8) Uani 1 1 d . . .
O2 O 0.1559(3) 0.1695(3) 0.3874(3) 0.0365(7) Uani 1 1 d . . .
O3 O 0.0062(3) 0.2263(3) 0.2437(3) 0.0447(9) Uani 1 1 d . . .
O4 O 0.1440(4) 0.3303(4) 0.0663(3) 0.0561(11) Uani 1 1 d . . .
O5 O 0.3005(4) 0.1739(3) 0.0525(3) 0.0509(10) Uani 1 1 d . . .
O6 O 0.1370(3) 0.0584(3) 0.1907(3) 0.0454(9) Uani 1 1 d . . .
N1 N 0.3499(3) 0.3582(3) 0.1591(3) 0.0314(8) Uani 1 1 d . . .
N2 N 0.4274(3) 0.5023(3) 0.1840(3) 0.0307(8) Uani 1 1 d . . .
N3 N 0.1583(3) 0.3910(3) 0.2888(3) 0.0341(8) Uani 1 1 d . . .
C1 C 0.4601(4) 0.3575(4) 0.1130(4) 0.0331(10) Uani 1 1 d . B .
C2 C 0.5210(4) 0.2852(4) 0.0595(4) 0.0399(11) Uani 1 1 d . . .
H2 H 0.4894 0.2227 0.0503 0.048 Uiso 1 1 calc R A .
C3 C 0.6300(5) 0.3082(5) 0.0200(4) 0.0438(12) Uani 1 1 d . . .
H3 H 0.6740 0.2601 -0.0166 0.053 Uiso 1 1 calc R . .
C4 C 0.6770(4) 0.4005(5) 0.0327(4) 0.0446(12) Uani 1 1 d . . .
H4 H 0.7516 0.4140 0.0033 0.054 Uiso 1 1 calc R A .
C5 C 0.6181(4) 0.4722(5) 0.0867(4) 0.0410(11) Uani 1 1 d . B .
H5 H 0.6502 0.5343 0.0960 0.049 Uiso 1 1 calc R . .
C6 C 0.5085(4) 0.4486(4) 0.1271(3) 0.0330(10) Uani 1 1 d . B .
C7 C 0.3342(4) 0.4459(4) 0.1985(3) 0.0301(9) Uani 1 1 d . B .
C8 C 0.2251(4) 0.4749(4) 0.2495(4) 0.0308(9) Uani 1 1 d . B .
C9 C 0.1911(4) 0.5761(4) 0.2558(4) 0.0350(10) Uani 1 1 d . . .
H9 H 0.2370 0.6338 0.2209 0.042 Uiso 1 1 calc R A .
C10 C 0.0891(4) 0.5932(4) 0.3138(4) 0.0410(11) Uani 1 1 d . . .
H10 H 0.0651 0.6626 0.3210 0.049 Uiso 1 1 calc R . .
C11 C 0.0231(4) 0.5076(5) 0.3608(4) 0.0430(12) Uani 1 1 d . . .
H11 H -0.0461 0.5164 0.4029 0.052 Uiso 1 1 calc R A .
C12 C 0.0606(4) 0.4082(5) 0.3448(4) 0.0426(12) Uani 1 1 d . . .
H12 H 0.0144 0.3495 0.3752 0.051 Uiso 1 1 calc R . .
C13 C 0.4528(4) 0.5911(4) 0.2316(4) 0.0374(11) Uani 1 1 d . . .
H13A H 0.4372 0.6578 0.1882 0.045 Uiso 1 1 calc R . .
H13B H 0.5314 0.5900 0.2309 0.045 Uiso 1 1 calc R . .
C14 C 0.3909(4) 0.5909(4) 0.3419(4) 0.0351(10) Uani 1 1 d . . .
C15 C 0.3920(4) 0.5000(4) 0.4172(4) 0.0403(11) Uani 1 1 d . . .
C16 C 0.4603(5) 0.4115(4) 0.3987(5) 0.0465(13) Uani 1 1 d . . .
H16 H 0.5066 0.4118 0.3330 0.056 Uiso 1 1 calc R A .
C17 C 0.4590(8) 0.3262(6) 0.4758(7) 0.074(3) Uani 1 1 d . . .
H17 H 0.5058 0.2688 0.4624 0.089 Uiso 1 1 calc R . .
C18 C 0.3916(9) 0.3207(8) 0.5728(7) 0.087(3) Uani 1 1 d . . .
H18 H 0.3916 0.2598 0.6240 0.104 Uiso 1 1 calc R A .
C19 C 0.3259(8) 0.4027(9) 0.5941(6) 0.082(3) Uani 1 1 d . . .
H19 H 0.2792 0.3981 0.6602 0.099 Uiso 1 1 calc R . .
C20 C 0.3255(5) 0.4958(6) 0.5192(5) 0.0573(18) Uani 1 1 d . . .
C21 C 0.2626(6) 0.5816(8) 0.5412(6) 0.071(2) Uani 1 1 d . . .
H21 H 0.2163 0.5776 0.6074 0.085 Uiso 1 1 calc R . .
C22 C 0.2649(5) 0.6724(7) 0.4707(7) 0.066(2) Uani 1 1 d . . .
C23 C 0.1989(6) 0.7624(10) 0.4934(10) 0.097(4) Uani 1 1 d . . .
H23 H 0.1528 0.7588 0.5597 0.117 Uiso 1 1 calc R . .
C24 C 0.2008(7) 0.8499(10) 0.4246(13) 0.113(5) Uani 1 1 d . . .
H24 H 0.1552 0.9070 0.4419 0.136 Uiso 1 1 calc R A .
C25 C 0.2694(7) 0.8589(6) 0.3265(10) 0.091(3) Uani 1 1 d . . .
H25 H 0.2716 0.9230 0.2790 0.109 Uiso 1 1 calc R . .
C26 C 0.3326(6) 0.7772(5) 0.2986(7) 0.0637(19) Uani 1 1 d . . .
H26 H 0.3778 0.7848 0.2315 0.076 Uiso 1 1 calc R A .
C27 C 0.3320(4) 0.6797(5) 0.3688(5) 0.0487(14) Uani 1 1 d . . .
C28 C 0.4957(5) 0.0640(5) 0.3367(5) 0.0490(13) Uani 1 1 d . . .
C29 C 0.3787(4) 0.1061(4) 0.3449(4) 0.0375(11) Uani 1 1 d . . .
C30 C 0.3164(4) 0.1064(4) 0.4439(4) 0.0396(11) Uani 1 1 d . . .
H30 H 0.3476 0.0851 0.5027 0.047 Uiso 1 1 calc R . .
C31 C 0.2088(4) 0.1378(4) 0.4564(4) 0.0343(10) Uani 1 1 d . . .
C32 C 0.1409(5) 0.1353(5) 0.5661(4) 0.0431(12) Uani 1 1 d . . .
C33 C 0.0764(5) 0.3838(6) -0.0843(5) 0.0612(18) Uani 1 1 d D . .
C37 C -0.1707(5) 0.1992(5) 0.2223(5) 0.0502(14) Uani 1 1 d . A .
C38 C 0.0633(7) -0.0789(5) 0.1371(5) 0.067(2) Uani 1 1 d D A .
C42 C 0.3572(6) 0.1231(7) -0.1085(6) 0.078(3) Uani 1 1 d D A .
C34 C 0.0650(8) 0.3327(8) 0.0283(8) 0.0430(16) Uiso 0.580(6) 1 d PU A 1
C35 C -0.0326(8) 0.2812(7) 0.0725(7) 0.0403(16) Uiso 0.580(6) 1 d PU A 1
H35 H -0.0838 0.2753 0.0312 0.048 Uiso 0.580(6) 1 calc PR A 1
C36 C -0.0559(7) 0.2380(7) 0.1776(7) 0.0368(17) Uiso 0.580(6) 1 d PU A 1
C39 C 0.1421(8) 0.0141(8) 0.1164(8) 0.0439(17) Uiso 0.580(6) 1 d PU A 1
C40 C 0.2085(8) 0.0330(8) 0.0200(8) 0.0465(18) Uiso 0.580(6) 1 d PU A 1
H40 H 0.2043 -0.0109 -0.0288 0.056 Uiso 0.580(6) 1 calc PR A 1
C41 C 0.2829(9) 0.1169(9) -0.0068(9) 0.046(2) Uiso 0.580(6) 1 d PU A 1
C34' C 0.1484(12) 0.3042(11) -0.0260(11) 0.047(2) Uiso 0.420(6) 1 d PU A 2
C35' C 0.2152(12) 0.2381(11) -0.0797(12) 0.048(2) Uiso 0.420(6) 1 d PU A 2
H35' H 0.2129 0.2374 -0.1498 0.058 Uiso 0.420(6) 1 calc PR A 2
C36' C 0.2864(12) 0.1721(13) -0.0332(12) 0.048(3) Uiso 0.420(6) 1 d PU A 2
C39' C 0.0648(11) 0.0229(11) 0.1691(11) 0.044(2) Uiso 0.420(6) 1 d PU A 2
C40' C -0.0351(11) 0.0741(11) 0.1703(11) 0.045(2) Uiso 0.420(6) 1 d PU A 2
H40' H -0.0886 0.0465 0.1418 0.054 Uiso 0.420(6) 1 calc PR A 2
C41' C -0.0561(11) 0.1648(11) 0.2128(11) 0.043(2) Uiso 0.420(6) 1 d PU A 2

loop_
_atom_site_aniso_label
_atom_site_aniso_U_11
_atom_site_aniso_U_22
_atom_site_aniso_U_33
_atom_site_aniso_U_23
_atom_site_aniso_U_13
_atom_site_aniso_U_12
Gd1 0.03583(15) 0.03568(15) 0.02375(13) -0.00657(9) -0.00572(9) -0.00797(9)
F1 0.048(2) 0.100(3) 0.099(3) -0.039(3) -0.029(2) 0.016(2)
F2 0.060(2) 0.063(3) 0.112(4) -0.022(2) -0.017(2) 0.019(2)
F3 0.048(2) 0.165(6) 0.078(3) 0.047(3) 0.016(2) 0.028(3)
F4 0.050(2) 0.080(3) 0.0405(18) 0.0018(17) 0.0011(15) -0.0163(18)
F5 0.057(2) 0.089(3) 0.0283(15) -0.0048(16) -0.0097(14) -0.0002(19)
F6 0.092(3) 0.062(2) 0.045(2) -0.0148(18) 0.0085(19) 0.022(2)
F7 0.225(9) 0.153(6) 0.117(5) -0.075(5) -0.093(6) 0.128(6)
F8 0.060(3) 0.135(4) 0.074(3) -0.024(3) -0.030(2) -0.023(3)
F9 0.219(8) 0.145(6) 0.074(4) 0.023(4) -0.042(4) -0.127(6)
F14 0.071(4) 0.300(12) 0.180(8) -0.140(8) 0.044(5) -0.023(6)
F15 0.115(5) 0.164(6) 0.079(4) -0.076(4) -0.013(3) -0.001(4)
O1 0.0405(19) 0.0400(19) 0.0317(17) -0.0066(14) -0.0006(14) 0.0009(15)
O2 0.0357(17) 0.0439(19) 0.0272(16) -0.0021(14) -0.0033(13) -0.0017(15)
O3 0.041(2) 0.058(2) 0.039(2) -0.0134(17) -0.0116(16) -0.0088(17)
O4 0.052(2) 0.084(3) 0.032(2) 0.001(2) -0.0168(18) -0.006(2)
O5 0.060(2) 0.060(3) 0.0335(19) -0.0214(18) 0.0014(17) -0.020(2)
O6 0.054(2) 0.043(2) 0.039(2) -0.0151(16) -0.0006(17) -0.0183(17)
N1 0.032(2) 0.034(2) 0.0262(18) -0.0026(15) -0.0031(15) -0.0043(16)
N2 0.0292(19) 0.035(2) 0.0280(19) -0.0030(16) -0.0077(15) -0.0043(15)
N3 0.036(2) 0.035(2) 0.0300(19) -0.0061(16) -0.0018(16) -0.0104(16)
C1 0.036(2) 0.037(2) 0.025(2) 0.0004(18) -0.0066(18) -0.0036(19)
C2 0.043(3) 0.045(3) 0.030(2) -0.005(2) -0.004(2) -0.003(2)
C3 0.042(3) 0.053(3) 0.032(3) -0.003(2) -0.004(2) 0.005(2)
C4 0.033(3) 0.061(3) 0.036(3) 0.000(2) -0.004(2) 0.000(2)
C5 0.034(3) 0.051(3) 0.036(3) 0.000(2) -0.008(2) -0.008(2)
C6 0.035(2) 0.037(2) 0.024(2) 0.0032(18) -0.0066(18) -0.0041(19)
C7 0.033(2) 0.032(2) 0.025(2) -0.0011(17) -0.0073(17) -0.0055(18)
C8 0.030(2) 0.037(2) 0.026(2) -0.0050(18) -0.0072(17) -0.0059(18)
C9 0.033(2) 0.037(2) 0.037(2) -0.003(2) -0.0109(19) -0.0088(19)
C10 0.037(3) 0.043(3) 0.047(3) -0.013(2) -0.013(2) 0.003(2)
C11 0.033(3) 0.056(3) 0.040(3) -0.014(2) -0.002(2) -0.005(2)
C12 0.036(3) 0.049(3) 0.040(3) -0.011(2) 0.001(2) -0.009(2)
C13 0.037(2) 0.034(2) 0.040(3) -0.003(2) -0.009(2) -0.012(2)
C14 0.024(2) 0.039(3) 0.044(3) -0.013(2) -0.0046(19) -0.0089(18)
C15 0.041(3) 0.049(3) 0.035(3) -0.010(2) -0.012(2) -0.017(2)
C16 0.059(3) 0.040(3) 0.047(3) -0.004(2) -0.028(3) -0.012(2)
C17 0.103(6) 0.047(4) 0.086(6) 0.011(4) -0.066(5) -0.021(4)
C18 0.118(8) 0.091(6) 0.056(5) 0.030(4) -0.052(5) -0.064(6)
C19 0.095(6) 0.113(7) 0.041(4) 0.008(4) -0.024(4) -0.066(6)
C20 0.055(3) 0.086(5) 0.034(3) -0.013(3) -0.008(3) -0.040(3)
C21 0.050(4) 0.114(7) 0.055(4) -0.046(4) 0.006(3) -0.039(4)
C22 0.038(3) 0.088(5) 0.086(5) -0.057(5) -0.007(3) -0.014(3)
C23 0.046(4) 0.124(8) 0.147(10) -0.105(8) -0.008(5) -0.005(5)
C24 0.051(5) 0.098(8) 0.224(15) -0.110(10) -0.038(7) 0.017(5)
C25 0.072(5) 0.051(4) 0.177(11) -0.047(5) -0.064(7) 0.010(4)
C26 0.048(3) 0.044(3) 0.110(6) -0.023(4) -0.033(4) -0.002(3)
C27 0.033(3) 0.052(3) 0.070(4) -0.026(3) -0.017(3) -0.008(2)
C28 0.042(3) 0.056(3) 0.045(3) -0.005(3) -0.004(2) 0.005(3)
C29 0.038(3) 0.036(2) 0.037(3) -0.005(2) -0.005(2) -0.001(2)
C30 0.041(3) 0.047(3) 0.032(2) -0.008(2) -0.009(2) 0.002(2)
C31 0.039(3) 0.035(2) 0.027(2) -0.0058(18) -0.0032(19) -0.0058(19)
C32 0.042(3) 0.055(3) 0.029(2) -0.004(2) -0.003(2) 0.003(2)
C33 0.060(4) 0.083(5) 0.044(3) -0.002(3) -0.022(3) -0.017(3)
C37 0.046(3) 0.061(4) 0.045(3) -0.004(3) -0.015(2) -0.006(3)
C38 0.110(6) 0.061(4) 0.033(3) -0.015(3) -0.008(3) -0.043(4)
C42 0.072(5) 0.105(7) 0.058(4) -0.041(4) 0.011(4) -0.032(5)

loop_
_atom_type_symbol
_atom_type_description
_atom_type_scat_dispersion_real
_atom_type_scat_dispersion_imag
_atom_type_scat_source
C C 0.0033 0.0016 'International Tables Vol C Tables 4.2.6.8 and 6.1.1.4'
H H 0.0000 0.0000 'International Tables Vol C Tables 4.2.6.8 and 6.1.1.4'
F F 0.0171 0.0103 'International Tables Vol C Tables 4.2.6.8 and 6.1.1.4'
Gd Gd -0.1653 3.9035 'International Tables Vol C Tables 4.2.6.8 and 6.1.1.4'
N N 0.0061 0.0033 'International Tables Vol C Tables 4.2.6.8 and 6.1.1.4'
O O 0.0106 0.0060 'International Tables Vol C Tables 4.2.6.8 and 6.1.1.4'

loop_
_geom_angle_atom_site_label_1
_geom_angle_atom_site_label_2
_geom_angle_atom_site_label_3
_geom_angle
_geom_angle_site_symmetry_1
_geom_angle_site_symmetry_3
_geom_angle_publ_flag
O2 Gd1 O1 71.69(12) . . ?
O2 Gd1 O6 88.08(13) . . ?
O1 Gd1 O6 87.49(14) . . ?
O2 Gd1 O4 143.82(14) . . ?
O1 Gd1 O4 143.52(14) . . ?
O6 Gd1 O4 99.08(16) . . ?
O2 Gd1 O5 142.86(15) . . ?
O1 Gd1 O5 77.15(14) . . ?
O6 Gd1 O5 70.62(13) . . ?
O4 Gd1 O5 71.53(17) . . ?
O2 Gd1 O3 77.47(13) . . ?
O1 Gd1 O3 142.97(13) . . ?
O6 Gd1 O3 71.27(14) . . ?
O4 Gd1 O3 71.58(14) . . ?
O5 Gd1 O3 120.61(14) . . ?
O2 Gd1 N1 110.80(13) . . ?
O1 Gd1 N1 75.42(13) . . ?
O6 Gd1 N1 148.25(13) . . ?
O4 Gd1 N1 80.85(14) . . ?
O5 Gd1 N1 79.49(13) . . ?
O3 Gd1 N1 136.19(14) . . ?
O2 Gd1 N3 73.06(13) . . ?
O1 Gd1 N3 111.05(13) . . ?
O6 Gd1 N3 146.77(13) . . ?
O4 Gd1 N3 82.41(16) . . ?
O5 Gd1 N3 138.78(14) . . ?
O3 Gd1 N3 77.95(13) . . ?
N1 Gd1 N3 64.96(13) . . ?
C37 F9 C41' 51.3(6) . . ?
C38 F10 F12 59.6(7) . . ?
C38 F10 F12' 52.8(8) . . ?
F12 F10 F12' 112.2(10) . . ?
C42 F13' F14 51.7(9) . . ?
C38 F12 F10 46.9(5) . . ?
C38 F12' F10 45.8(7) . . ?
C33 F16 F17 50.7(6) . . ?
C33 F17 F16 49.0(5) . . ?
C33 F16' C34' 63.7(9) . . ?
C33 F16' C35' 112.4(13) . . ?
C34' F16' C35' 48.6(9) . . ?
C42 F14 F13' 59.1(9) . . ?
C29 O1 Gd1 135.3(3) . . ?
C31 O2 Gd1 134.9(3) . . ?
C36 O3 C41' 44.3(7) . . ?
C36 O3 Gd1 127.4(5) . . ?
C41' O3 Gd1 125.7(6) . . ?
C34 O4 C34' 57.8(8) . . ?
C34 O4 Gd1 134.9(6) . . ?
C34' O4 Gd1 125.8(7) . . ?
C36' O5 C41 35.1(7) . . ?
C36' O5 Gd1 137.3(8) . . ?
C41 O5 Gd1 135.1(6) . . ?
C39' O6 C39 54.7(8) . . ?
C39' O6 Gd1 140.0(8) . . ?
C39 O6 Gd1 133.0(5) . . ?
C7 N1 C1 105.7(4) . . ?
C7 N1 Gd1 118.4(3) . . ?
C1 N1 Gd1 134.6(3) . . ?
C7 N2 C6 106.5(4) . . ?
C7 N2 C13 131.1(4) . . ?
C6 N2 C13 121.4(4) . . ?
C12 N3 C8 117.6(4) . . ?
C12 N3 Gd1 122.0(3) . . ?
C8 N3 Gd1 117.7(3) . . ?
C2 C1 N1 130.7(5) . . ?
C2 C1 C6 120.7(5) . . ?
N1 C1 C6 108.6(4) . . ?
C3 C2 C1 117.1(5) . . ?
C3 C2 H2 121.5 . . ?
C1 C2 H2 121.5 . . ?
C2 C3 C4 121.7(5) . . ?
C2 C3 H3 119.1 . . ?
C4 C3 H3 119.1 . . ?
C5 C4 C3 121.9(5) . . ?
C5 C4 H4 119.1 . . ?
C3 C4 H4 119.1 . . ?
C4 C5 C6 116.4(5) . . ?
C4 C5 H5 121.8 . . ?
C6 C5 H5 121.8 . . ?
N2 C6 C5 131.4(5) . . ?
N2 C6 C1 106.4(4) . . ?
C5 C6 C1 122.2(5) . . ?
N1 C7 N2 112.8(4) . . ?
N1 C7 C8 120.6(4) . . ?
N2 C7 C8 126.6(4) . . ?
N3 C8 C9 122.2(4) . . ?
N3 C8 C7 113.2(4) . . ?
C9 C8 C7 124.6(4) . . ?
C8 C9 C10 119.3(5) . . ?
C8 C9 H9 120.3 . . ?
C10 C9 H9 120.3 . . ?
C11 C10 C9 118.8(5) . . ?
C11 C10 H10 120.6 . . ?
C9 C10 H10 120.6 . . ?
C10 C11 C12 118.2(5) . . ?
C10 C11 H11 120.9 . . ?
C12 C11 H11 120.9 . . ?
N3 C12 C11 123.4(5) . . ?
N3 C12 H12 118.3 . . ?
C11 C12 H12 118.3 . . ?
N2 C13 C14 115.1(4) . . ?
N2 C13 H13A 108.5 . . ?
C14 C13 H13A 108.5 . . ?
N2 C13 H13B 108.5 . . ?
C14 C13 H13B 108.5 . . ?
H13A C13 H13B 107.5 . . ?
C27 C14 C15 119.9(5) . . ?
C27 C14 C13 120.6(5) . . ?
C15 C14 C13 119.5(5) . . ?
C14 C15 C16 123.0(5) . . ?
C14 C15 C20 119.7(6) . . ?
C16 C15 C20 117.3(6) . . ?
C17 C16 C15 120.1(7) . . ?
C17 C16 H16 119.9 . . ?
C15 C16 H16 119.9 . . ?
C16 C17 C18 122.4(9) . . ?
C16 C17 H17 118.8 . . ?
C18 C17 H17 118.8 . . ?
C19 C18 C17 119.7(7) . . ?
C19 C18 H18 120.1 . . ?
C17 C18 H18 120.1 . . ?
C18 C19 C20 121.3(8) . . ?
C18 C19 H19 119.4 . . ?
C20 C19 H19 119.4 . . ?
C21 C20 C19 122.0(8) . . ?
C21 C20 C15 118.9(7) . . ?
C19 C20 C15 119.1(8) . . ?
C22 C21 C20 122.1(6) . . ?
C22 C21 H21 118.9 . . ?
C20 C21 H21 118.9 . . ?
C21 C22 C27 120.2(7) . . ?
C21 C22 C23 122.2(9) . . ?
C27 C22 C23 117.5(9) . . ?
C24 C23 C22 122.0(10) . . ?
C24 C23 H23 119.0 . . ?
C22 C23 H23 119.0 . . ?
C23 C24 C25 120.7(8) . . ?
C23 C24 H24 119.7 . . ?
C25 C24 H24 119.7 . . ?
C26 C25 C24 120.9(10) . . ?
C26 C25 H25 119.6 . . ?
C24 C25 H25 119.6 . . ?
C25 C26 C27 121.0(9) . . ?
C25 C26 H26 119.5 . . ?
C27 C26 H26 119.5 . . ?
C14 C27 C26 123.3(6) . . ?
C14 C27 C22 118.8(6) . . ?
C26 C27 C22 117.9(7) . . ?
F3 C28 F2 108.2(6) . . ?
F3 C28 F1 107.3(6) . . ?
F2 C28 F1 104.8(5) . . ?
F3 C28 C29 112.1(5) . . ?
F2 C28 C29 111.5(5) . . ?
F1 C28 C29 112.6(5) . . ?
O1 C29 C30 127.6(5) . . ?
O1 C29 C28 115.1(5) . . ?
C30 C29 C28 117.2(5) . . ?
C31 C30 C29 119.9(5) . . ?
C31 C30 H30 120.1 . . ?
C29 C30 H30 120.1 . . ?
O2 C31 C30 128.1(5) . . ?
O2 C31 C32 112.9(4) . . ?
C30 C31 C32 119.1(5) . . ?
F4 C32 F6 108.6(5) . . ?
F4 C32 F5 107.3(5) . . ?
F6 C32 F5 107.1(5) . . ?
F4 C32 C31 110.0(5) . . ?
F6 C32 C31 110.4(4) . . ?
F5 C32 C31 113.2(4) . . ?
F16 C33 F18' 123.9(9) . . ?
F16 C33 F18 106.9(8) . . ?
F18' C33 F18 29.6(5) . . ?
F16 C33 F16' 40.7(8) . . ?
F18' C33 F16' 124.5(11) . . ?
F18 C33 F16' 95.4(9) . . ?
F16 C33 F17 80.3(8) . . ?
F18' C33 F17 80.4(9) . . ?
F18 C33 F17 100.7(8) . . ?
F16' C33 F17 120.9(11) . . ?
F16 C33 F17' 91.9(9) . . ?
F18' C33 F17' 114.4(10) . . ?
F18 C33 F17' 143.5(10) . . ?
F16' C33 F17' 118.2(11) . . ?
F17 C33 F17' 51.1(7) . . ?
F16 C33 C34 131.1(8) . . ?
F18' C33 C34 104.9(8) . . ?
F18 C33 C34 115.4(7) . . ?
F16' C33 C34 109.7(10) . . ?
F17 C33 C34 113.3(8) . . ?
F17' C33 C34 68.4(8) . . ?
F16 C33 C34' 103.1(9) . . ?
F18' C33 C34' 114.9(9) . . ?
F18 C33 C34' 100.7(8) . . ?
F16' C33 C34' 66.9(10) . . ?
F17 C33 C34' 156.3(9) . . ?
F17' C33 C34' 105.2(9) . . ?
C34 C33 C34' 47.1(7) . . ?
F7 C37 F9 106.2(8) . . ?
F7 C37 F8 108.4(6) . . ?
F9 C37 F8 109.3(6) . . ?
F7 C37 C41' 132.7(9) . . ?
F9 C37 C41' 85.6(8) . . ?
F8 C37 C41' 110.3(7) . . ?
F7 C37 C36 102.3(7) . . ?
F9 C37 C36 119.4(7) . . ?
F8 C37 C36 110.5(6) . . ?
C41' C37 C36 38.2(6) . . ?
F10 C38 F11 116.6(8) . . ?
F10 C38 F12' 81.4(11) . . ?
F11 C38 F12' 93.1(12) . . ?
F10 C38 F12 73.6(8) . . ?
F11 C38 F12 100.7(7) . . ?
F12' C38 F12 154.8(12) . . ?
F10 C38 C39' 128.6(10) . . ?
F11 C38 C39' 105.0(7) . . ?
F12' C38 C39' 126.5(13) . . ?
F12 C38 C39' 70.0(8) . . ?
F10 C38 C39 125.1(8) . . ?
F11 C38 C39 116.8(7) . . ?
F12' C38 C39 84.1(12) . . ?
F12 C38 C39 107.6(8) . . ?
C39' C38 C39 42.7(7) . . ?
F14 C42 F15 116.4(8) . . ?
F14 C42 F13' 69.2(14) . . ?
F15 C42 F13' 87.7(14) . . ?
F14 C42 F13 95.3(9) . . ?
F15 C42 F13 101.1(9) . . ?
F13' C42 F13 164.5(16) . . ?
F14 C42 C36' 123.4(9) . . ?
F15 C42 C36' 120.0(9) . . ?
F13' C42 C36' 107.3(16) . . ?
F13 C42 C36' 79.5(10) . . ?
F14 C42 C41 115.8(8) . . ?
F15 C42 C41 115.7(7) . . ?
F13' C42 C41 78.2(15) . . ?
F13 C42 C41 108.6(9) . . ?
C36' C42 C41 29.3(6) . . ?
O4 C34 C35 126.4(9) . . ?
O4 C34 C33 118.1(8) . . ?
C35 C34 C33 114.9(8) . . ?
C34 C35 C36 120.3(9) . . ?
C34 C35 H35 119.9 . . ?
C36 C35 H35 119.9 . . ?
O3 C36 C35 129.6(8) . . ?
O3 C36 C37 114.2(7) . . ?
C35 C36 C37 116.2(7) . . ?
O6 C39 C40 130.1(10) . . ?
O6 C39 C38 113.9(8) . . ?
C40 C39 C38 115.9(8) . . ?
C39 C40 C41 120.3(10) . . ?
C39 C40 H40 119.8 . . ?
C41 C40 H40 119.8 . . ?
O5 C41 C40 125.2(10) . . ?
O5 C41 C42 118.5(9) . . ?
C40 C41 C42 115.4(9) . . ?
O4 C34' C35' 132.0(13) . . ?
O4 C34' C33 107.9(10) . . ?
C35' C34' C33 118.9(12) . . ?
O4 C34' F16' 155.5(12) . . ?
C35' C34' F16' 69.6(10) . . ?
C33 C34' F16' 49.4(7) . . ?
C34' C35' C36' 120.8(14) . . ?
C34' C35' F16' 61.8(9) . . ?
C36' C35' F16' 175.3(14) . . ?
C34' C35' H35' 119.6 . . ?
C36' C35' H35' 119.6 . . ?
F16' C35' H35' 57.9 . . ?
O5 C36' C35' 123.7(14) . . ?
O5 C36' C42 124.7(13) . . ?
C35' C36' C42 109.9(13) . . ?
O6 C39' C40' 123.2(13) . . ?
O6 C39' C38 125.7(12) . . ?
C40' C39' C38 111.1(12) . . ?
C41' C40' C39' 120.1(13) . . ?
C41' C40' H40' 119.9 . . ?
C39' C40' H40' 119.9 . . ?
O3 C41' C40' 132.3(12) . . ?
O3 C41' C37 114.7(10) . . ?
C40' C41' C37 112.9(11) . . ?
O3 C41' F9 114.6(9) . . ?
C40' C41' F9 100.9(10) . . ?
C37 C41' F9 43.1(5) . . ?

loop_
_geom_bond_atom_site_label_1
_geom_bond_atom_site_label_2
_geom_bond_distance
_geom_bond_site_symmetry_2
_geom_bond_publ_flag
Gd1 O2 2.340(3) . ?
Gd1 O1 2.352(4) . ?
Gd1 O6 2.372(4) . ?
Gd1 O4 2.373(4) . ?
Gd1 O5 2.381(4) . ?
Gd1 O3 2.400(4) . ?
Gd1 N1 2.509(4) . ?
Gd1 N3 2.576(4) . ?
F1 C28 1.344(8) . ?
F2 C28 1.324(8) . ?
F3 C28 1.297(7) . ?
F4 C32 1.326(7) . ?
F5 C32 1.336(6) . ?
F6 C32 1.331(7) . ?
F7 C37 1.254(9) . ?
F8 C37 1.339(7) . ?
F9 C37 1.298(8) . ?
F9 C41' 1.895(15) . ?
F10 C38 1.212(11) . ?
F10 F12 1.593(15) . ?
F10 F12' 1.67(2) . ?
F11 C38 1.305(8) . ?
F13 C42 1.385(11) . ?
F13' C42 1.372(15) . ?
F13' F14 1.49(3) . ?
F12 C38 1.432(12) . ?
F12' C38 1.345(15) . ?
F16 C33 1.307(10) . ?
F16 F17 1.706(16) . ?
F17 C33 1.340(11) . ?
F18 C33 1.325(9) . ?
F16' C33 1.325(12) . ?
F16' C34' 1.61(2) . ?
F16' C35' 1.71(2) . ?
F17' C33 1.340(11) . ?
F18' C33 1.313(10) . ?
F14 C42 1.254(10) . ?
F15 C42 1.312(8) . ?
O1 C29 1.248(6) . ?
O2 C31 1.258(6) . ?
O3 C36 1.291(10) . ?
O3 C41' 1.310(14) . ?
O4 C34 1.210(11) . ?
O4 C34' 1.332(15) . ?
O5 C36' 1.207(16) . ?
O5 C41 1.233(11) . ?
O6 C39' 1.146(14) . ?
O6 C39 1.225(11) . ?
N1 C7 1.324(6) . ?
N1 C1 1.398(6) . ?
N2 C7 1.365(6) . ?
N2 C6 1.385(6) . ?
N2 C13 1.483(6) . ?
N3 C12 1.335(7) . ?
N3 C8 1.355(6) . ?
C1 C2 1.390(7) . ?
C1 C6 1.404(7) . ?
C2 C3 1.388(8) . ?
C2 H2 0.9500 . ?
C3 C4 1.402(9) . ?
C3 H3 0.9500 . ?
C4 C5 1.377(8) . ?
C4 H4 0.9500 . ?
C5 C6 1.398(7) . ?
C5 H5 0.9500 . ?
C7 C8 1.470(7) . ?
C8 C9 1.373(7) . ?
C9 C10 1.389(7) . ?
C9 H9 0.9500 . ?
C10 C11 1.383(8) . ?
C10 H10 0.9500 . ?
C11 C12 1.389(8) . ?
C11 H11 0.9500 . ?
C12 H12 0.9500 . ?
C13 C14 1.521(7) . ?
C13 H13A 0.9900 . ?
C13 H13B 0.9900 . ?
C14 C27 1.404(8) . ?
C14 C15 1.411(8) . ?
C15 C16 1.433(9) . ?
C15 C20 1.441(8) . ?
C16 C17 1.371(9) . ?
C16 H16 0.9500 . ?
C17 C18 1.389(14) . ?
C17 H17 0.9500 . ?
C18 C19 1.354(15) . ?
C18 H18 0.9500 . ?
C19 C20 1.427(12) . ?
C19 H19 0.9500 . ?
C20 C21 1.378(12) . ?
C21 C22 1.369(13) . ?
C21 H21 0.9500 . ?
C22 C27 1.438(10) . ?
C22 C23 1.446(12) . ?
C23 C24 1.325(18) . ?
C23 H23 0.9500 . ?
C24 C25 1.405(17) . ?
C24 H24 0.9500 . ?
C25 C26 1.357(11) . ?
C25 H25 0.9500 . ?
C26 C27 1.435(10) . ?
C26 H26 0.9500 . ?
C28 C29 1.544(8) . ?
C29 C30 1.395(7) . ?
C30 C31 1.388(7) . ?
C30 H30 0.9500 . ?
C31 C32 1.535(7) . ?
C33 C34 1.520(12) . ?
C33 C34' 1.565(16) . ?
C37 C41' 1.484(15) . ?
C37 C36 1.511(11) . ?
C38 C39' 1.456(15) . ?
C38 C39 1.535(12) . ?
C42 C36' 1.422(17) . ?
C42 C41 1.475(13) . ?
C34 C35 1.385(14) . ?
C35 C36 1.397(13) . ?
C35 H35 0.9500 . ?
C39 C40 1.373(14) . ?
C40 C41 1.406(15) . ?
C40 H40 0.9500 . ?
C34' C35' 1.37(2) . ?
C35' C36' 1.39(2) . ?
C35' H35' 0.9500 . ?
C39' C40' 1.402(19) . ?
C40' C41' 1.386(19) . ?
C40' H40' 0.9500 . ?

loop_
_geom_torsion_atom_site_label_1
_geom_torsion_atom_site_label_2
_geom_torsion_atom_site_label_3
_geom_torsion_atom_site_label_4
_geom_torsion
_geom_torsion_site_symmetry_1
_geom_torsion_site_symmetry_2
_geom_torsion_site_symmetry_3
_geom_torsion_site_symmetry_4
_geom_torsion_publ_flag
F12' F10 F12 C38 -2.7(11) . . . . ?
F12 F10 F12' C38 3.0(12) . . . . ?
O2 Gd1 O1 C29 -15.4(5) . . . . ?
O6 Gd1 O1 C29 -104.2(5) . . . . ?
O4 Gd1 O1 C29 153.9(5) . . . . ?
O5 Gd1 O1 C29 -174.9(5) . . . . ?
O3 Gd1 O1 C29 -50.5(6) . . . . ?
N1 Gd1 O1 C29 102.8(5) . . . . ?
N3 Gd1 O1 C29 47.5(5) . . . . ?
O1 Gd1 O2 C31 16.0(5) . . . . ?
O6 Gd1 O2 C31 104.0(5) . . . . ?
O4 Gd1 O2 C31 -153.2(4) . . . . ?
O5 Gd1 O2 C31 50.4(6) . . . . ?
O3 Gd1 O2 C31 175.2(5) . . . . ?
N1 Gd1 O2 C31 -49.8(5) . . . . ?
N3 Gd1 O2 C31 -103.7(5) . . . . ?
O2 Gd1 O3 C36 -170.0(6) . . . . ?
O1 Gd1 O3 C36 -136.0(6) . . . . ?
O6 Gd1 O3 C36 -77.7(6) . . . . ?
O4 Gd1 O3 C36 29.0(6) . . . . ?
O5 Gd1 O3 C36 -25.2(6) . . . . ?
N1 Gd1 O3 C36 82.9(6) . . . . ?
N3 Gd1 O3 C36 114.9(6) . . . . ?
O2 Gd1 O3 C41' -114.1(8) . . . . ?
O1 Gd1 O3 C41' -80.1(8) . . . . ?
O6 Gd1 O3 C41' -21.9(8) . . . . ?
O4 Gd1 O3 C41' 84.9(8) . . . . ?
O5 Gd1 O3 C41' 30.7(8) . . . . ?
N1 Gd1 O3 C41' 138.8(8) . . . . ?
N3 Gd1 O3 C41' 170.8(8) . . . . ?
O2 Gd1 O4 C34 -61.0(9) . . . . ?
O1 Gd1 O4 C34 136.4(8) . . . . ?
O6 Gd1 O4 C34 38.3(8) . . . . ?
O5 Gd1 O4 C34 104.2(8) . . . . ?
O3 Gd1 O4 C34 -28.4(8) . . . . ?
N1 Gd1 O4 C34 -173.9(8) . . . . ?
N3 Gd1 O4 C34 -108.1(8) . . . . ?
O2 Gd1 O4 C34' -138.9(8) . . . . ?
O1 Gd1 O4 C34' 58.5(9) . . . . ?
O6 Gd1 O4 C34' -39.6(9) . . . . ?
O5 Gd1 O4 C34' 26.3(8) . . . . ?
O3 Gd1 O4 C34' -106.3(9) . . . . ?
N1 Gd1 O4 C34' 108.2(8) . . . . ?
N3 Gd1 O4 C34' 173.9(9) . . . . ?
O2 Gd1 O5 C36' 135.3(12) . . . . ?
O1 Gd1 O5 C36' 168.7(13) . . . . ?
O6 Gd1 O5 C36' 76.9(12) . . . . ?
O4 Gd1 O5 C36' -30.2(12) . . . . ?
O3 Gd1 O5 C36' 24.0(13) . . . . ?
N1 Gd1 O5 C36' -114.0(13) . . . . ?
N3 Gd1 O5 C36' -83.9(13) . . . . ?
O2 Gd1 O5 C41 83.8(9) . . . . ?
O1 Gd1 O5 C41 117.2(9) . . . . ?
O6 Gd1 O5 C41 25.3(9) . . . . ?
O4 Gd1 O5 C41 -81.7(9) . . . . ?
O3 Gd1 O5 C41 -27.5(9) . . . . ?
N1 Gd1 O5 C41 -165.5(9) . . . . ?
N3 Gd1 O5 C41 -135.4(9) . . . . ?
O2 Gd1 O6 C39' 106.6(12) . . . . ?
O1 Gd1 O6 C39' 178.4(12) . . . . ?
O4 Gd1 O6 C39' -37.7(12) . . . . ?
O5 Gd1 O6 C39' -104.4(12) . . . . ?
O3 Gd1 O6 C39' 29.2(12) . . . . ?
N1 Gd1 O6 C39' -125.0(12) . . . . ?
N3 Gd1 O6 C39' 52.3(12) . . . . ?
O2 Gd1 O6 C39 -170.1(8) . . . . ?
O1 Gd1 O6 C39 -98.4(7) . . . . ?
O4 Gd1 O6 C39 45.5(8) . . . . ?
O5 Gd1 O6 C39 -21.1(7) . . . . ?
O3 Gd1 O6 C39 112.4(8) . . . . ?
N1 Gd1 O6 C39 -41.7(8) . . . . ?
N3 Gd1 O6 C39 135.5(7) . . . . ?
O2 Gd1 N1 C7 -57.9(4) . . . . ?
O1 Gd1 N1 C7 -121.5(3) . . . . ?
O6 Gd1 N1 C7 179.0(3) . . . . ?
O4 Gd1 N1 C7 86.5(3) . . . . ?
O5 Gd1 N1 C7 159.2(4) . . . . ?
O3 Gd1 N1 C7 35.5(4) . . . . ?
N3 Gd1 N1 C7 0.6(3) . . . . ?
O2 Gd1 N1 C1 106.9(4) . . . . ?
O1 Gd1 N1 C1 43.4(4) . . . . ?
O6 Gd1 N1 C1 -16.1(6) . . . . ?
O4 Gd1 N1 C1 -108.6(4) . . . . ?
O5 Gd1 N1 C1 -35.9(4) . . . . ?
O3 Gd1 N1 C1 -159.6(4) . . . . ?
N3 Gd1 N1 C1 165.5(5) . . . . ?
O2 Gd1 N3 C12 -62.3(4) . . . . ?
O1 Gd1 N3 C12 -124.3(4) . . . . ?
O6 Gd1 N3 C12 -4.2(6) . . . . ?
O4 Gd1 N3 C12 90.8(4) . . . . ?
O5 Gd1 N3 C12 141.2(4) . . . . ?
O3 Gd1 N3 C12 18.1(4) . . . . ?
N1 Gd1 N3 C12 174.2(5) . . . . ?
O2 Gd1 N3 C8 136.8(4) . . . . ?
O1 Gd1 N3 C8 74.8(4) . . . . ?
O6 Gd1 N3 C8 -165.1(3) . . . . ?
O4 Gd1 N3 C8 -70.1(4) . . . . ?
O5 Gd1 N3 C8 -19.6(5) . . . . ?
O3 Gd1 N3 C8 -142.8(4) . . . . ?
N1 Gd1 N3 C8 13.3(3) . . . . ?
C7 N1 C1 C2 -179.4(5) . . . . ?
Gd1 N1 C1 C2 14.4(8) . . . . ?
C7 N1 C1 C6 0.1(5) . . . . ?
Gd1 N1 C1 C6 -166.1(3) . . . . ?
N1 C1 C2 C3 178.4(5) . . . . ?
C6 C1 C2 C3 -1.0(7) . . . . ?
C1 C2 C3 C4 -0.4(8) . . . . ?
C2 C3 C4 C5 1.3(8) . . . . ?
C3 C4 C5 C6 -0.8(8) . . . . ?
C7 N2 C6 C5 177.0(5) . . . . ?
C13 N2 C6 C5 -13.1(8) . . . . ?
C7 N2 C6 C1 -2.3(5) . . . . ?
C13 N2 C6 C1 167.6(4) . . . . ?
C4 C5 C6 N2 -179.8(5) . . . . ?
C4 C5 C6 C1 -0.6(7) . . . . ?
C2 C1 C6 N2 -179.1(4) . . . . ?
N1 C1 C6 N2 1.4(5) . . . . ?
C2 C1 C6 C5 1.5(7) . . . . ?
N1 C1 C6 C5 -178.0(4) . . . . ?
C1 N1 C7 N2 -1.6(5) . . . . ?
Gd1 N1 C7 N2 167.3(3) . . . . ?
C1 N1 C7 C8 177.2(4) . . . . ?
Gd1 N1 C7 C8 -13.9(6) . . . . ?
C6 N2 C7 N1 2.5(5) . . . . ?
C13 N2 C7 N1 -166.0(4) . . . . ?
C6 N2 C7 C8 -176.3(4) . . . . ?
C13 N2 C7 C8 15.3(8) . . . . ?
C12 N3 C8 C9 -7.4(7) . . . . ?
Gd1 N3 C8 C9 154.4(4) . . . . ?
C12 N3 C8 C7 174.0(4) . . . . ?
Gd1 N3 C8 C7 -24.2(5) . . . . ?
N1 C7 C8 N3 25.7(6) . . . . ?
N2 C7 C8 N3 -155.6(4) . . . . ?
N1 C7 C8 C9 -152.9(5) . . . . ?
N2 C7 C8 C9 25.8(7) . . . . ?
N3 C8 C9 C10 7.2(7) . . . . ?
C7 C8 C9 C10 -174.4(5) . . . . ?
C8 C9 C10 C11 -2.1(8) . . . . ?
C9 C10 C11 C12 -2.2(8) . . . . ?
C8 N3 C12 C11 2.7(8) . . . . ?
Gd1 N3 C12 C11 -158.2(4) . . . . ?
C10 C11 C12 N3 2.0(9) . . . . ?
C7 N2 C13 C14 30.7(7) . . . . ?
C6 N2 C13 C14 -136.3(5) . . . . ?
N2 C13 C14 C27 -126.7(5) . . . . ?
N2 C13 C14 C15 52.7(6) . . . . ?
C27 C14 C15 C16 -172.3(5) . . . . ?
C13 C14 C15 C16 8.4(7) . . . . ?
C27 C14 C15 C20 5.2(7) . . . . ?
C13 C14 C15 C20 -174.2(4) . . . . ?
C14 C15 C16 C17 178.9(5) . . . . ?
C20 C15 C16 C17 1.4(8) . . . . ?
C15 C16 C17 C18 1.1(9) . . . . ?
C16 C17 C18 C19 -1.4(11) . . . . ?
C17 C18 C19 C20 -0.9(11) . . . . ?
C18 C19 C20 C21 -177.1(7) . . . . ?
C18 C19 C20 C15 3.4(10) . . . . ?
C14 C15 C20 C21 -0.6(8) . . . . ?
C16 C15 C20 C21 176.9(5) . . . . ?
C14 C15 C20 C19 178.9(5) . . . . ?
C16 C15 C20 C19 -3.5(7) . . . . ?
C19 C20 C21 C22 177.7(6) . . . . ?
C15 C20 C21 C22 -2.8(9) . . . . ?
C20 C21 C22 C27 1.7(9) . . . . ?
C20 C21 C22 C23 179.8(6) . . . . ?
C21 C22 C23 C24 -179.5(8) . . . . ?
C27 C22 C23 C24 -1.3(11) . . . . ?
C22 C23 C24 C25 -1.2(13) . . . . ?
C23 C24 C25 C26 2.3(13) . . . . ?
C24 C25 C26 C27 -0.7(11) . . . . ?
C15 C14 C27 C26 175.8(5) . . . . ?
C13 C14 C27 C26 -4.9(8) . . . . ?
C15 C14 C27 C22 -6.2(7) . . . . ?
C13 C14 C27 C22 173.1(5) . . . . ?
C25 C26 C27 C14 176.2(6) . . . . ?
C25 C26 C27 C22 -1.8(9) . . . . ?
C21 C22 C27 C14 2.8(8) . . . . ?
C23 C22 C27 C14 -175.3(5) . . . . ?
C21 C22 C27 C26 -179.0(6) . . . . ?
C23 C22 C27 C26 2.8(8) . . . . ?
Gd1 O1 C29 C30 11.3(9) . . . . ?
Gd1 O1 C29 C28 -170.4(4) . . . . ?
F3 C28 C29 O1 25.3(8) . . . . ?
F2 C28 C29 O1 -96.2(6) . . . . ?
F1 C28 C29 O1 146.4(5) . . . . ?
F3 C28 C29 C30 -156.1(6) . . . . ?
F2 C28 C29 C30 82.4(7) . . . . ?
F1 C28 C29 C30 -35.1(8) . . . . ?
O1 C29 C30 C31 1.9(9) . . . . ?
C28 C29 C30 C31 -176.4(5) . . . . ?
Gd1 O2 C31 C30 -12.8(8) . . . . ?
Gd1 O2 C31 C32 167.4(3) . . . . ?
C29 C30 C31 O2 -1.1(9) . . . . ?
C29 C30 C31 C32 178.7(5) . . . . ?
O2 C31 C32 F4 66.6(6) . . . . ?
C30 C31 C32 F4 -113.2(5) . . . . ?
O2 C31 C32 F6 -53.2(6) . . . . ?
C30 C31 C32 F6 126.9(5) . . . . ?
O2 C31 C32 F5 -173.3(5) . . . . ?
C30 C31 C32 F5 6.9(7) . . . . ?
F17 F16 C33 F18' -71.4(11) . . . . ?
F17 F16 C33 F18 -98.4(9) . . . . ?
F17 F16 C33 F16' -176.7(15) . . . . ?
F17 F16 C33 F17' 49.9(8) . . . . ?
F17 F16 C33 C34 112.5(11) . . . . ?
F17 F16 C33 C34' 156.0(9) . . . . ?
C34' F16' C33 F16 -150.9(16) . . . . ?
C35' F16' C33 F16 -151(2) . . . . ?
C34' F16' C33 F18' 105.2(12) . . . . ?
C35' F16' C33 F18' 104.7(13) . . . . ?
C34' F16' C33 F18 99.3(8) . . . . ?
C35' F16' C33 F18 98.8(12) . . . . ?
C34' F16' C33 F17 -154.8(11) . . . . ?
C35' F16' C33 F17 -155.2(11) . . . . ?
C34' F16' C33 F17' -95.5(12) . . . . ?
C35' F16' C33 F17' -95.9(15) . . . . ?
C34' F16' C33 C34 -20.1(10) . . . . ?
C35' F16' C33 C34 -20.5(15) . . . . ?
C35' F16' C33 C34' -0.5(10) . . . . ?
F16 F17 C33 F18' 127.1(9) . . . . ?
F16 F17 C33 F18 105.5(8) . . . . ?
F16 F17 C33 F16' 2.5(12) . . . . ?
F16 F17 C33 F17' -100.4(11) . . . . ?
F16 F17 C33 C34 -130.7(9) . . . . ?
F16 F17 C33 C34' -100(2) . . . . ?
C41' F9 C37 F7 -133.3(9) . . . . ?
C41' F9 C37 F8 110.0(8) . . . . ?
C41' F9 C37 C36 -18.6(7) . . . . ?
F12 F10 C38 F11 94.0(9) . . . . ?
F12' F10 C38 F11 -89.2(13) . . . . ?
F12 F10 C38 F12' -176.8(13) . . . . ?
F12' F10 C38 F12 176.8(13) . . . . ?
F12 F10 C38 C39' -46.3(11) . . . . ?
F12' F10 C38 C39' 130.5(15) . . . . ?
F12 F10 C38 C39 -100.3(11) . . . . ?
F12' F10 C38 C39 76.5(13) . . . . ?
F10 F12' C38 F11 116.4(8) . . . . ?
F10 F12' C38 F12 -7(3) . . . . ?
F10 F12' C38 C39' -132.3(13) . . . . ?
F10 F12' C38 C39 -126.9(8) . . . . ?
F10 F12 C38 F11 -114.8(8) . . . . ?
F10 F12 C38 F12' 7(3) . . . . ?
F10 F12 C38 C39' 143.0(9) . . . . ?
F10 F12 C38 C39 122.4(8) . . . . ?
F13' F14 C42 F15 -76.3(15) . . . . ?
F13' F14 C42 F13 178.4(16) . . . . ?
F13' F14 C42 C36' 97.5(18) . . . . ?
F13' F14 C42 C41 64.8(16) . . . . ?
F14 F13' C42 F15 119.4(8) . . . . ?
F14 F13' C42 F13 -6(6) . . . . ?
F14 F13' C42 C36' -119.9(10) . . . . ?
F14 F13' C42 C41 -123.7(10) . . . . ?
C34' O4 C34 C35 124.6(14) . . . . ?
Gd1 O4 C34 C35 14.3(15) . . . . ?
C34' O4 C34 C33 -46.2(10) . . . . ?
Gd1 O4 C34 C33 -156.5(5) . . . . ?
F16 C33 C34 O4 111.6(12) . . . . ?
F18' C33 C34 O4 -65.1(11) . . . . ?
F18 C33 C34 O4 -35.5(12) . . . . ?
F16' C33 C34 O4 70.7(13) . . . . ?
F17 C33 C34 O4 -150.9(9) . . . . ?
F17' C33 C34 O4 -175.8(12) . . . . ?
C34' C33 C34 O4 45.2(10) . . . . ?
F16 C33 C34 C35 -60.3(14) . . . . ?
F18' C33 C34 C35 123.0(10) . . . . ?
F18 C33 C34 C35 152.6(9) . . . . ?
F16' C33 C34 C35 -101.1(12) . . . . ?
F17 C33 C34 C35 37.3(12) . . . . ?
F17' C33 C34 C35 12.3(10) . . . . ?
C34' C33 C34 C35 -126.6(12) . . . . ?
O4 C34 C35 C36 13.7(16) . . . . ?
C33 C34 C35 C36 -175.2(8) . . . . ?
C41' O3 C36 C35 -126.3(15) . . . . ?
Gd1 O3 C36 C35 -20.7(13) . . . . ?
C41' O3 C36 C37 54.1(10) . . . . ?
Gd1 O3 C36 C37 159.7(4) . . . . ?
C34 C35 C36 O3 -9.2(15) . . . . ?
C34 C35 C36 C37 170.4(8) . . . . ?
F7 C37 C36 O3 93.8(8) . . . . ?
F9 C37 C36 O3 -22.9(11) . . . . ?
F8 C37 C36 O3 -151.0(7) . . . . ?
C41' C37 C36 O3 -53.9(10) . . . . ?
F7 C37 C36 C35 -85.8(9) . . . . ?
F9 C37 C36 C35 157.4(8) . . . . ?
F8 C37 C36 C35 29.4(10) . . . . ?
C41' C37 C36 C35 126.5(13) . . . . ?
C39' O6 C39 C40 146.1(16) . . . . ?
Gd1 O6 C39 C40 17.5(16) . . . . ?
C39' O6 C39 C38 -35.8(10) . . . . ?
Gd1 O6 C39 C38 -164.4(5) . . . . ?
F10 C38 C39 O6 144.8(10) . . . . ?
F11 C38 C39 O6 -49.5(11) . . . . ?
F12' C38 C39 O6 -140.0(13) . . . . ?
F12 C38 C39 O6 62.8(10) . . . . ?
C39' C38 C39 O6 33.6(10) . . . . ?
F10 C38 C39 C40 -36.8(14) . . . . ?
F11 C38 C39 C40 128.9(9) . . . . ?
F12' C38 C39 C40 38.4(14) . . . . ?
F12 C38 C39 C40 -118.8(10) . . . . ?
C39' C38 C39 C40 -148.0(14) . . . . ?
O6 C39 C40 C41 -2.5(17) . . . . ?
C38 C39 C40 C41 179.4(9) . . . . ?
C36' O5 C41 C40 -137(2) . . . . ?
Gd1 O5 C41 C40 -24.3(16) . . . . ?
C36' O5 C41 C42 54.7(15) . . . . ?
Gd1 O5 C41 C42 167.2(6) . . . . ?
C39 C40 C41 O5 5.4(17) . . . . ?
C39 C40 C41 C42 174.2(9) . . . . ?
F14 C42 C41 O5 58.5(14) . . . . ?
F15 C42 C41 O5 -160.2(9) . . . . ?
F13' C42 C41 O5 118.2(17) . . . . ?
F13 C42 C41 O5 -47.3(13) . . . . ?
C36' C42 C41 O5 -54.3(15) . . . . ?
F14 C42 C41 C40 -111.1(11) . . . . ?
F15 C42 C41 C40 30.2(14) . . . . ?
F13' C42 C41 C40 -51.3(16) . . . . ?
F13 C42 C41 C40 143.1(10) . . . . ?
C36' C42 C41 C40 136(2) . . . . ?
C34 O4 C34' C35' -153(2) . . . . ?
Gd1 O4 C34' C35' -28(2) . . . . ?
C34 O4 C34' C33 40.5(8) . . . . ?
Gd1 O4 C34' C33 165.6(5) . . . . ?
C34 O4 C34' F16' 60(3) . . . . ?
Gd1 O4 C34' F16' -175(3) . . . . ?
F16 C33 C34' O4 -171.5(9) . . . . ?
F18' C33 C34' O4 50.8(13) . . . . ?
F18 C33 C34' O4 78.2(11) . . . . ?
F16' C33 C34' O4 169.5(14) . . . . ?
F17 C33 C34' O4 -76(2) . . . . ?
F17' C33 C34' O4 -75.9(12) . . . . ?
C34 C33 C34' O4 -36.7(8) . . . . ?
F16 C33 C34' C35' 19.6(15) . . . . ?
F18' C33 C34' C35' -118.1(14) . . . . ?
F18 C33 C34' C35' -90.7(14) . . . . ?
F16' C33 C34' C35' 0.6(14) . . . . ?
F17 C33 C34' C35' 115(2) . . . . ?
F17' C33 C34' C35' 115.2(14) . . . . ?
C34 C33 C34' C35' 154.4(17) . . . . ?
F16 C33 C34' F16' 19.0(11) . . . . ?
F18' C33 C34' F16' -118.7(12) . . . . ?
F18 C33 C34' F16' -91.3(10) . . . . ?
F17 C33 C34' F16' 115(2) . . . . ?
F17' C33 C34' F16' 114.6(12) . . . . ?
C34 C33 C34' F16' 153.8(13) . . . . ?
C33 F16' C34' O4 -25(3) . . . . ?
C35' F16' C34' O4 155(3) . . . . ?
C33 F16' C34' C35' -179.4(13) . . . . ?
C35' F16' C34' C33 179.4(13) . . . . ?
O4 C34' C35' C36' 9(3) . . . . ?
C33 C34' C35' C36' 175.1(13) . . . . ?
F16' C34' C35' C36' 175.6(17) . . . . ?
O4 C34' C35' F16' -166.2(19) . . . . ?
C33 C34' C35' F16' -0.5(11) . . . . ?
C33 F16' C35' C34' 0.6(12) . . . . ?
C33 F16' C35' C36' -125(17) . . . . ?
C34' F16' C35' C36' -126(17) . . . . ?
C41 O5 C36' C35' 132(2) . . . . ?
Gd1 O5 C36' C35' 26(2) . . . . ?
C41 O5 C36' C42 -64.7(17) . . . . ?
Gd1 O5 C36' C42 -170.5(7) . . . . ?
C34' C35' C36' O5 -6(2) . . . . ?
F16' C35' C36' O5 118(17) . . . . ?
C34' C35' C36' C42 -171.5(13) . . . . ?
F16' C35' C36' C42 -48(18) . . . . ?
F14 C42 C36' O5 -21(2) . . . . ?
F15 C42 C36' O5 152.2(13) . . . . ?
F13' C42 C36' O5 55(2) . . . . ?
F13 C42 C36' O5 -110.9(16) . . . . ?
C41 C42 C36' O5 62.4(17) . . . . ?
F14 C42 C36' C35' 143.9(13) . . . . ?
F15 C42 C36' C35' -42.5(17) . . . . ?
F13' C42 C36' C35' -139.9(18) . . . . ?
F13 C42 C36' C35' 54.4(12) . . . . ?
C41 C42 C36' C35' -132(2) . . . . ?
C39 O6 C39' C40' -135.9(18) . . . . ?
Gd1 O6 C39' C40' -19(2) . . . . ?
C39 O6 C39' C38 44.0(11) . . . . ?
Gd1 O6 C39' C38 161.1(6) . . . . ?
F10 C38 C39' O6 -144.6(13) . . . . ?
F11 C38 C39' O6 71.6(15) . . . . ?
F12' C38 C39' O6 -34(2) . . . . ?
F12 C38 C39' O6 167.8(16) . . . . ?
C39 C38 C39' O6 -41.8(11) . . . . ?
F10 C38 C39' C40' 35.3(17) . . . . ?
F11 C38 C39' C40' -108.5(11) . . . . ?
F12' C38 C39' C40' 145.9(16) . . . . ?
F12 C38 C39' C40' -12.3(11) . . . . ?
C39 C38 C39' C40' 138.1(16) . . . . ?
O6 C39' C40' C41' -10(2) . . . . ?
C38 C39' C40' C41' 170.5(12) . . . . ?
C36 O3 C41' C40' 122(2) . . . . ?
Gd1 O3 C41' C40' 13(2) . . . . ?
C36 O3 C41' C37 -56.0(10) . . . . ?
Gd1 O3 C41' C37 -165.4(6) . . . . ?
C36 O3 C41' F9 -103.6(12) . . . . ?
Gd1 O3 C41' F9 146.9(6) . . . . ?
C39' C40' C41' O3 11(2) . . . . ?
C39' C40' C41' C37 -171.2(12) . . . . ?
C39' C40' C41' F9 -127.8(12) . . . . ?
F7 C37 C41' O3 7.8(17) . . . . ?
F9 C37 C41' O3 -100.2(10) . . . . ?
F8 C37 C41' O3 150.8(9) . . . . ?
C36 C37 C41' O3 53.1(10) . . . . ?
F7 C37 C41' C40' -170.7(10) . . . . ?
F9 C37 C41' C40' 81.2(11) . . . . ?
F8 C37 C41' C40' -27.8(13) . . . . ?
C36 C37 C41' C40' -125.5(16) . . . . ?
F7 C37 C41' F9 108.0(11) . . . . ?
F8 C37 C41' F9 -109.0(7) . . . . ?
C36 C37 C41' F9 153.3(10) . . . . ?
C37 F9 C41' O3 100.6(11) . . . . ?
C37 F9 C41' C40' -112.1(11) . . . . ?
